data_4076269
loop_
_publ_author_name
'Gibson, Vernon C.'
'Long, Nicholas J.'
'Long, Richard J.'
'White, Andrew J. P.'
'Williams, Charlotte K.'
'Williams, David J.'
'Grigiotti, Emanuela'
'Zanello, Piero'

_publ_section_title
;
 Synthesis, Characterization, and Metal Complexation of Unsymmetrical
 1,1&#x2018;-Bis(organylthiolato)ferrocenes
;
_journal_issue 5
_journal_name_full Organometallics
_journal_page_first 957
_journal_paper_doi 10.1021/om034287v
_journal_volume 23
_journal_year 2004
_chemical_formula_sum 'C19 H20 Fe O4 S2 W'
_chemical_formula_weight 616.17
_chemical_name_systematic
; 
 ? 
;
_space_group_IT_number 14
_symmetry_cell_setting monoclinic
_symmetry_space_group_name_Hall '-P 2yn'
_symmetry_space_group_name_H-M 'P 1 21/n 1'
_atom_sites_solution_hydrogens geom
_atom_sites_solution_primary direct
_atom_sites_solution_secondary difmap
_audit_creation_method SHELXL
_cell_angle_alpha 90.00
_cell_angle_beta 113.119(15)
_cell_angle_gamma 90.00
_cell_formula_units_Z 4
_cell_length_a 15.964(4)
_cell_length_b 8.2890(8)
_cell_length_c 16.714(4)
_cell_measurement_reflns_used 29
_cell_measurement_temperature 293(2)
_cell_measurement_theta_max 12.54
_cell_measurement_theta_min 5.14
_cell_volume 2034.1(8)
_computing_cell_refinement 'Siemens XSCANS'
_computing_data_collection 'Siemens XSCANS'
_computing_data_reduction 'Siemens SHELXTL'
_computing_molecular_graphics 'Siemens SHELXTL'
_computing_publication_material 'Siemens SHELXTL'
_computing_structure_refinement 'SHELXL-93 (Sheldrick, 1993)'
_computing_structure_solution 'SHELXS-86 (Sheldrick, 1990)'
_diffrn_ambient_temperature 293(2)
_diffrn_measurement_device 'Siemens P4'
_diffrn_measurement_method '\w scans'
_diffrn_radiation_monochromator graphite
_diffrn_radiation_source 'fine-focus sealed tube'
_diffrn_radiation_type MoK\a
_diffrn_radiation_wavelength 0.71073
_diffrn_reflns_av_R_equivalents 0.0293
_diffrn_reflns_av_sigmaI/netI 0.0325
_diffrn_reflns_limit_h_max 18
_diffrn_reflns_limit_h_min -16
_diffrn_reflns_limit_k_max 0
_diffrn_reflns_limit_k_min -9
_diffrn_reflns_limit_l_max 19
_diffrn_reflns_limit_l_min -16
_diffrn_reflns_number 3698
_diffrn_reflns_theta_max 25.00
_diffrn_reflns_theta_min 2.26
_diffrn_standards_decay_% 8.30
_diffrn_standards_interval_count 97
_diffrn_standards_number 3
_exptl_absorpt_coefficient_mu 6.590
_exptl_absorpt_correction_T_max 0.1434
_exptl_absorpt_correction_T_min 0.0696
_exptl_absorpt_correction_type Ellipsoidal
_exptl_crystal_colour Yellow
_exptl_crystal_density_diffrn 2.012
_exptl_crystal_description blocks
_exptl_crystal_F_000 1192
_exptl_crystal_size_max 0.33
_exptl_crystal_size_mid 0.33
_exptl_crystal_size_min 0.23
_refine_diff_density_max 0.738
_refine_diff_density_min -0.890
_refine_diff_density_rms 0.136
_refine_ls_extinction_coef 0.0003(2)
_refine_ls_extinction_expression Fc^*^=kFc[1+0.001xFc^2^\l^3^/sin(2\q)]^-1/4^
_refine_ls_extinction_method SHELXL
_refine_ls_goodness_of_fit_all 1.082
_refine_ls_goodness_of_fit_obs 1.115
_refine_ls_matrix_type full
_refine_ls_number_parameters 245
_refine_ls_number_reflns 3436
_refine_ls_number_restraints 0
_refine_ls_restrained_S_all 1.096
_refine_ls_restrained_S_obs 1.115
_refine_ls_R_factor_all 0.0430
_refine_ls_R_factor_obs 0.0342
_refine_ls_shift/esd_max -0.001
_refine_ls_shift/esd_mean 0.000
_refine_ls_structure_factor_coef Fsqd
_refine_ls_weighting_details 'w=1/[\s^2^(Fo^2^)+(0.0462P)^2^+2.5159P] where P=(Fo^2^+2Fc^2^)/3'
_refine_ls_weighting_scheme calc
_refine_ls_wR_factor_all 0.0832
_refine_ls_wR_factor_obs 0.0782
_reflns_number_observed 3079
_reflns_number_total 3572
_reflns_observed_criterion >2sigma(I)
_cod_data_source_file om034287vsi20031110_062041.cif
_cod_data_source_block Compound_16
_cod_depositor_comments
;
The following automatic conversions were performed:

'_symmetry_cell_setting' value 'Monoclinic' changed to 'monoclinic'
according to /home/saulius/struct/CIF-dictionaries/cif_core.dic
dictionary named 'cif_core.dic' version 2.4.1 from 2010-06-29.

Automatic conversion script
Id: cif_fix_values 1715 2011-07-08 13:25:40Z adriana 

The following automatic conversions were performed:

'_refine_ls_weighting_scheme' value 'calc
w=1/[\s^2^(Fo^2^)+(0.0462P)^2^+2.5159P] where P=(Fo^2^+2Fc^2^)/3' was
changed to 'calc'. New tag '_refine_ls_weighting_details' was
created. The value of the new tag was set to
'w=1/[\s^2^(Fo^2^)+(0.0462P)^2^+2.5159P] where P=(Fo^2^+2Fc^2^)/3'.

Automatic conversion script
Id: cif_fix_values 3143 2015-03-26 13:38:13Z robertas 
;
_cod_original_cell_volume 2034.1(7)
_cod_original_sg_symbol_H-M P2(1)/n
_cod_original_formula_sum 'C19 H20 O4 S2 Fe W'
_cod_database_code 4076269

loop_
_symmetry_equiv_pos_as_xyz
'x, y, z'
'-x+1/2, y+1/2, -z+1/2'
'-x, -y, -z'
'x-1/2, -y-1/2, z-1/2'

loop_
_atom_site_aniso_label
_atom_site_aniso_U_11
_atom_site_aniso_U_22
_atom_site_aniso_U_33
_atom_site_aniso_U_23
_atom_site_aniso_U_13
_atom_site_aniso_U_12
W 0.0279(2) 0.0316(2) 0.0300(2) -0.00004(10) 0.00761(10) 0.00103(10)
Fe 0.0291(4) 0.0323(4) 0.0328(5) -0.0025(3) 0.0085(4) 0.0023(3)
S1 0.0268(7) 0.0301(7) 0.0334(8) -0.0006(6) 0.0112(6) 0.0026(5)
S2 0.0266(7) 0.0373(7) 0.0381(8) -0.0010(6) 0.0121(6) 0.0007(6)
C1 0.025(3) 0.034(3) 0.036(3) -0.002(2) 0.011(3) 0.005(2)
C2 0.035(3) 0.048(4) 0.040(4) 0.003(3) 0.009(3) 0.011(3)
C3 0.033(3) 0.051(4) 0.043(4) -0.012(3) 0.004(3) 0.001(3)
C4 0.030(3) 0.047(4) 0.055(5) -0.004(3) 0.013(3) -0.008(3)
C5 0.029(3) 0.034(3) 0.044(4) 0.002(3) 0.016(3) 0.002(2)
C6 0.030(3) 0.038(3) 0.035(3) -0.004(3) 0.012(3) 0.004(3)
C7 0.036(3) 0.053(4) 0.036(3) 0.001(3) 0.015(3) 0.003(3)
C8 0.049(4) 0.059(4) 0.039(4) -0.015(3) 0.014(3) 0.006(3)
C9 0.048(4) 0.033(3) 0.062(5) -0.012(3) 0.017(4) 0.008(3)
C10 0.032(3) 0.038(3) 0.043(4) 0.000(3) 0.010(3) 0.012(3)
C11 0.034(3) 0.038(3) 0.049(4) -0.005(3) 0.016(3) 0.009(3)
C12 0.039(4) 0.081(5) 0.051(4) 0.002(4) 0.025(4) 0.006(4)
C13 0.055(5) 0.045(4) 0.074(6) -0.021(4) 0.021(4) 0.007(4)
C14 0.042(4) 0.069(5) 0.056(5) 0.003(4) 0.015(4) 0.021(4)
C15 0.047(4) 0.042(3) 0.049(4) 0.005(3) 0.024(3) -0.001(3)
C16 0.039(4) 0.046(4) 0.043(4) 0.003(3) 0.013(3) -0.001(3)
O16 0.044(3) 0.088(5) 0.070(4) 0.022(4) 0.008(3) 0.011(3)
C17 0.042(4) 0.043(3) 0.035(4) -0.002(3) 0.007(3) 0.000(3)
O17 0.075(4) 0.077(4) 0.044(3) -0.011(3) 0.024(3) 0.005(3)
C18 0.036(3) 0.039(3) 0.036(3) -0.005(3) 0.013(3) -0.002(3)
O18 0.065(4) 0.043(3) 0.065(4) -0.003(3) 0.024(3) -0.014(3)
C19 0.041(3) 0.039(3) 0.036(3) -0.001(3) 0.015(3) 0.001(3)
O19 0.091(5) 0.044(3) 0.056(4) 0.003(3) 0.032(4) -0.008(3)

loop_
_atom_site_label
_atom_site_type_symbol
_atom_site_fract_x
_atom_site_fract_y
_atom_site_fract_z
_atom_site_U_iso_or_equiv
_atom_site_thermal_displace_type
_atom_site_occupancy
_atom_site_calc_flag
_atom_site_refinement_flags
W W 0.64569(2) 0.61393(3) 0.88651(2) 0.03102(12) Uani 1 d .
Fe Fe 0.47691(6) 0.35019(10) 0.65229(6) 0.0325(2) Uani 1 d .
S1 S 0.48952(10) 0.6911(2) 0.76759(10) 0.0303(3) Uani 1 d .
S2 S 0.68202(10) 0.5422(2) 0.75429(11) 0.0342(3) Uani 1 d .
C1 C 0.4270(4) 0.5286(7) 0.7053(4) 0.0322(13) Uani 1 d .
C2 C 0.3818(5) 0.5311(9) 0.6123(5) 0.043(2) Uani 1 d .
H2A H 0.3809(5) 0.6173(9) 0.5764(5) 0.051 Uiso 1 calc R
C3 C 0.3389(5) 0.3798(9) 0.5846(5) 0.046(2) Uani 1 d .
H3A H 0.3054(5) 0.3495(9) 0.5272(5) 0.055 Uiso 1 calc R
C4 C 0.3555(5) 0.2833(9) 0.6586(5) 0.045(2) Uani 1 d .
H4A H 0.3339(5) 0.1790(9) 0.6582(5) 0.055 Uiso 1 calc R
C5 C 0.4108(4) 0.3717(7) 0.7342(5) 0.0351(13) Uani 1 d .
H5A H 0.4325(4) 0.3351(7) 0.7913(5) 0.042 Uiso 1 calc R
C6 C 0.6126(4) 0.3869(8) 0.6888(4) 0.0349(13) Uani 1 d .
C7 C 0.5689(5) 0.3814(9) 0.5965(5) 0.0413(14) Uani 1 d .
H7A H 0.5686(5) 0.4637(9) 0.5586(5) 0.050 Uiso 1 calc R
C8 C 0.5258(6) 0.2295(10) 0.5721(5) 0.050(2) Uani 1 d .
H8A H 0.4918(6) 0.1950(10) 0.5156(5) 0.060 Uiso 1 calc R
C9 C 0.5437(5) 0.1402(8) 0.6485(6) 0.049(2) Uani 1 d .
H9A H 0.5236(5) 0.0356(8) 0.6509(6) 0.059 Uiso 1 calc R
C10 C 0.5972(4) 0.2349(8) 0.7214(5) 0.0389(14) Uani 1 d .
H10A H 0.6184(4) 0.2040(8) 0.7795(5) 0.047 Uiso 1 calc R
C11 C 0.4048(5) 0.7880(8) 0.8048(5) 0.0404(15) Uani 1 d .
C12 C 0.3860(5) 0.6799(12) 0.8686(6) 0.055(2) Uani 1 d .
H12A H 0.4416(5) 0.6608(12) 0.9182(6) 0.082 Uiso 1 calc R
H12B H 0.3616(5) 0.5791(12) 0.8411(6) 0.082 Uiso 1 calc R
H12C H 0.3428(5) 0.7313(12) 0.8872(6) 0.082 Uiso 1 calc R
C13 C 0.4508(6) 0.9458(10) 0.8478(7) 0.060(2) Uani 1 d .
H13A H 0.5050(6) 0.9217(10) 0.8979(7) 0.089 Uiso 1 calc R
H13B H 0.4097(6) 1.0066(10) 0.8654(7) 0.089 Uiso 1 calc R
H13C H 0.4663(6) 1.0078(10) 0.8071(7) 0.089 Uiso 1 calc R
C14 C 0.3193(5) 0.8215(12) 0.7258(6) 0.057(2) Uani 1 d .
H14A H 0.3333(5) 0.8902(12) 0.6865(6) 0.085 Uiso 1 calc R
H14B H 0.2755(5) 0.8738(12) 0.7433(6) 0.085 Uiso 1 calc R
H14C H 0.2944(5) 0.7216(12) 0.6972(6) 0.085 Uiso 1 calc R
C15 C 0.6498(5) 0.7074(9) 0.6777(5) 0.045(2) Uani 1 d .
H15A H 0.6832(5) 0.8024(9) 0.7051(5) 0.067 Uiso 1 calc R
H15B H 0.5857(5) 0.7275(9) 0.6589(5) 0.067 Uiso 1 calc R
H15C H 0.6635(5) 0.6801(9) 0.6283(5) 0.067 Uiso 1 calc R
C16 C 0.7719(5) 0.5634(9) 0.9637(5) 0.044(2) Uani 1 d .
O16 O 0.8451(4) 0.5341(9) 1.0116(5) 0.072(2) Uani 1 d .
C17 C 0.6249(5) 0.6785(9) 0.9907(5) 0.0428(15) Uani 1 d .
O17 O 0.6155(5) 0.7165(8) 1.0529(4) 0.065(2) Uani 1 d .
C18 C 0.6867(5) 0.8442(8) 0.8831(4) 0.0373(14) Uani 1 d .
O18 O 0.7128(4) 0.9739(7) 0.8873(4) 0.0580(14) Uani 1 d .
C19 C 0.6128(5) 0.3855(8) 0.9099(4) 0.0385(14) Uani 1 d .
O19 O 0.5985(5) 0.2612(7) 0.9308(4) 0.062(2) Uani 1 d .

loop_
_atom_type_symbol
_atom_type_description
_atom_type_scat_dispersion_real
_atom_type_scat_dispersion_imag
_atom_type_scat_source
C C 0.0033 0.0016 'International Tables Vol C Tables 4.2.6.8 and 6.1.1.4'
H H 0.0000 0.0000 'International Tables Vol C Tables 4.2.6.8 and 6.1.1.4'
O O 0.0106 0.0060 'International Tables Vol C Tables 4.2.6.8 and 6.1.1.4'
S S 0.1246 0.1234 'International Tables Vol C Tables 4.2.6.8 and 6.1.1.4'
Fe Fe 0.3463 0.8444 'International Tables Vol C Tables 4.2.6.8 and 6.1.1.4'
W W -0.8490 6.8722 'International Tables Vol C Tables 4.2.6.8 and 6.1.1.4'

loop_
_geom_angle_atom_site_label_1
_geom_angle_atom_site_label_2
_geom_angle_atom_site_label_3
_geom_angle
C16 W C17 87.9(3)
C16 W C18 87.7(3)
C17 W C18 86.4(3)
C16 W C19 87.2(3)
C17 W C19 86.4(3)
C18 W C19 171.3(3)
C16 W S2 89.8(2)
C17 W S2 176.2(2)
C18 W S2 90.5(2)
C19 W S2 96.4(2)
C16 W S1 171.3(2)
C17 W S1 99.6(2)
C18 W S1 88.3(2)
C19 W S1 97.7(2)
S2 W S1 82.59(5)
C6 Fe C5 123.9(3)
C6 Fe C1 108.3(3)
C5 Fe C1 41.5(3)
C6 Fe C7 40.9(3)
C5 Fe C7 161.9(3)
C1 Fe C7 125.4(3)
C6 Fe C10 41.1(3)
C5 Fe C10 106.3(3)
C1 Fe C10 122.2(3)
C7 Fe C10 68.5(3)
C6 Fe C2 123.7(3)
C5 Fe C2 69.1(3)
C1 Fe C2 41.0(3)
C7 Fe C2 109.4(3)
C10 Fe C2 159.3(3)
C6 Fe C9 68.4(3)
C5 Fe C9 120.4(3)
C1 Fe C9 157.4(3)
C7 Fe C9 67.6(3)
C10 Fe C9 40.5(3)
C2 Fe C9 159.4(3)
C6 Fe C8 68.6(3)
C5 Fe C8 155.4(3)
C1 Fe C8 161.6(3)
C7 Fe C8 40.4(3)
C10 Fe C8 68.2(3)
C2 Fe C8 124.4(3)
C9 Fe C8 40.0(3)
C6 Fe C4 160.1(3)
C5 Fe C4 40.8(3)
C1 Fe C4 68.7(3)
C7 Fe C4 156.6(3)
C10 Fe C4 122.6(3)
C2 Fe C4 67.8(3)
C9 Fe C4 106.5(3)
C8 Fe C4 120.5(3)
C6 Fe C3 158.9(3)
C5 Fe C3 68.5(3)
C1 Fe C3 68.7(3)
C7 Fe C3 122.7(3)
C10 Fe C3 158.4(3)
C2 Fe C3 40.3(3)
C9 Fe C3 122.7(3)
C8 Fe C3 107.3(3)
C4 Fe C3 40.0(3)
C1 S1 C11 102.1(3)
C1 S1 W 114.7(2)
C11 S1 W 117.0(2)
C6 S2 C15 100.3(3)
C6 S2 W 113.8(2)
C15 S2 W 109.7(2)
C2 C1 C5 107.1(6)
C2 C1 S1 124.0(5)
C5 C1 S1 128.8(5)
C2 C1 Fe 69.9(4)
C5 C1 Fe 69.1(3)
S1 C1 Fe 125.9(3)
C3 C2 C1 108.4(7)
C3 C2 Fe 70.2(4)
C1 C2 Fe 69.1(4)
C4 C3 C2 108.4(7)
C4 C3 Fe 70.0(4)
C2 C3 Fe 69.5(4)
C3 C4 C5 108.9(6)
C3 C4 Fe 70.0(4)
C5 C4 Fe 68.8(4)
C4 C5 C1 107.2(6)
C4 C5 Fe 70.4(4)
C1 C5 Fe 69.3(3)
C7 C6 C10 107.5(6)
C7 C6 S2 128.0(5)
C10 C6 S2 124.3(5)
C7 C6 Fe 70.0(4)
C10 C6 Fe 70.1(4)
S2 C6 Fe 129.1(3)
C8 C7 C6 108.5(7)
C8 C7 Fe 70.4(4)
C6 C7 Fe 69.1(4)
C9 C8 C7 107.7(7)
C9 C8 Fe 70.0(4)
C7 C8 Fe 69.2(4)
C8 C9 C10 109.2(7)
C8 C9 Fe 70.1(4)
C10 C9 Fe 69.5(4)
C9 C10 C6 107.2(7)
C9 C10 Fe 70.0(4)
C6 C10 Fe 68.7(4)
C14 C11 C12 111.4(6)
C14 C11 C13 110.9(7)
C12 C11 C13 111.4(7)
C14 C11 S1 108.2(5)
C12 C11 S1 110.5(5)
C13 C11 S1 104.3(5)
O16 C16 W 177.5(7)
O17 C17 W 177.9(7)
O18 C18 W 175.3(6)
O19 C19 W 173.8(6)

loop_
_geom_bond_atom_site_label_1
_geom_bond_atom_site_label_2
_geom_bond_distance
W C16 1.964(8)
W C17 1.970(8)
W C18 2.026(7)
W C19 2.043(7)
W S2 2.565(2)
W S1 2.585(2)
Fe C6 2.029(6)
Fe C5 2.037(6)
Fe C1 2.040(6)
Fe C7 2.041(7)
Fe C10 2.048(7)
Fe C2 2.050(7)
Fe C9 2.055(7)
Fe C8 2.056(7)
Fe C4 2.058(7)
Fe C3 2.059(7)
S1 C1 1.755(7)
S1 C11 1.876(6)
S2 C6 1.769(7)
S2 C15 1.806(7)
C1 C2 1.433(10)
C1 C5 1.446(9)
C2 C3 1.417(11)
C3 C4 1.408(12)
C4 C5 1.427(10)
C6 C7 1.423(10)
C6 C10 1.432(10)
C7 C8 1.416(11)
C8 C9 1.405(12)
C9 C10 1.420(11)
C11 C14 1.507(11)
C11 C12 1.511(11)
C11 C13 1.533(10)
C16 O16 1.153(10)
C17 O17 1.151(10)
C18 O18 1.145(9)
C19 O19 1.140(9)
